data_7040567
loop_
_publ_author_name
'Okamura, Taka-Aki'
'Omi, Yui'
'Hirano, Yasunori'
'Onitsuka, Kiyotaka'

_publ_section_title
;
 Comparative studies on the contribution of NHS hydrogen bonds in tungsten
 and molybdenum benzenedithiolate complexes.
;
_journal_issue 39
_journal_name_full 'Dalton transactions (Cambridge, England : 2003)'
_journal_page_first 15651
_journal_page_last 15659
_journal_paper_doi 10.1039/c6dt02250b
_journal_volume 45
_journal_year 2016
_chemical_formula_moiety 'C51 H82 N6 O3 S6 W'
_chemical_formula_sum 'C51 H82 N6 O3 S6 W'
_chemical_formula_weight 1203.43
_chemical_name_systematic
;
(NEt4)2[W(S2C6H3NHCO-t-Bu)3]-CH3CN
;
_chemical_properties_physical ', Air-sensitive,Oxygen-sensitive'
_space_group_crystal_system monoclinic
_space_group_IT_number 14
_space_group_name_Hall '-P 2ybc'
_space_group_name_H-M_alt 'P 1 21/c 1'
_symmetry_space_group_name_Hall '-P 2ybc'
_symmetry_space_group_name_H-M 'P 1 21/c 1'
_atom_sites_solution_hydrogens geom
_atom_sites_solution_primary direct
_atom_sites_solution_secondary difmap
_audit_creation_date 2016-08-27
_audit_creation_method SHELXL-2014/7
_audit_update_record
;
2016-08-27 deposited with the CCDC.
2016-09-05 downloaded from the CCDC.
;
_cell_angle_alpha 90
_cell_angle_beta 95.752(7)
_cell_angle_gamma 90
_cell_formula_units_Z 4
_cell_length_a 11.4233(4)
_cell_length_b 28.3088(11)
_cell_length_c 18.3378(13)
_cell_measurement_reflns_used 32033
_cell_measurement_temperature 200
_cell_measurement_theta_max 27.47
_cell_measurement_theta_min 3.00
_cell_volume 5900.2(5)
_computing_cell_refinement 'RAPID AUTO (Rigaku, 2006)'
_computing_data_collection 'RAPID AUTO (Rigaku, 2006)'
_computing_data_reduction 'RAPID AUTO (Rigaku, 2006)'
_computing_molecular_graphics 'CrystalStructure 4.1 (Rigaku, 2014)'
_computing_publication_material 'CrystalStructure 4.1 (Rigaku, 2014)'
_computing_structure_refinement 'SHELXL-2014/7 (Sheldrick, 2014)'
_computing_structure_solution 'SIR92 (Altomare, et al., 1994)'
_diffrn_ambient_temperature 200
_diffrn_detector_area_resol_mean 10.000
_diffrn_measured_fraction_theta_full 0.997
_diffrn_measured_fraction_theta_max 0.997
_diffrn_measurement_device_type 'Rigaku R-AXIS RAPID II'
_diffrn_measurement_method \w
_diffrn_radiation_type MoK\a
_diffrn_radiation_wavelength 0.71075
_diffrn_reflns_av_R_equivalents 0.0771
_diffrn_reflns_av_unetI/netI 0.0565
_diffrn_reflns_Laue_measured_fraction_full 0.997
_diffrn_reflns_Laue_measured_fraction_max 0.997
_diffrn_reflns_limit_h_max 13
_diffrn_reflns_limit_h_min -12
_diffrn_reflns_limit_k_max 33
_diffrn_reflns_limit_k_min -33
_diffrn_reflns_limit_l_max 21
_diffrn_reflns_limit_l_min -21
_diffrn_reflns_number 44800
_diffrn_reflns_point_group_measured_fraction_full 0.997
_diffrn_reflns_point_group_measured_fraction_max 0.997
_diffrn_reflns_theta_full 24.999
_diffrn_reflns_theta_max 24.999
_diffrn_reflns_theta_min 3.000
_diffrn_source
;
 MicroMax-007HF microfocus rotating anode X-ray generator
;
_exptl_absorpt_coefficient_mu 2.213
_exptl_absorpt_correction_T_max 0.957
_exptl_absorpt_correction_T_min 0.402
_exptl_absorpt_correction_type multi-scan
_exptl_absorpt_process_details 'ABSCOR (Rigaku, 1995)'
_exptl_crystal_colour reddish-purple
_exptl_crystal_density_diffrn 1.355
_exptl_crystal_density_method 'not measured'
_exptl_crystal_description platelet
_exptl_crystal_F_000 2496
_exptl_crystal_size_max 0.100
_exptl_crystal_size_mid 0.100
_exptl_crystal_size_min 0.020
_refine_diff_density_max 1.797
_refine_diff_density_min -1.077
_refine_diff_density_rms 0.117
_refine_ls_extinction_method none
_refine_ls_goodness_of_fit_ref 1.116
_refine_ls_hydrogen_treatment constr
_refine_ls_matrix_type full
_refine_ls_number_parameters 751
_refine_ls_number_reflns 10371
_refine_ls_number_restraints 195
_refine_ls_restrained_S_all 1.134
_refine_ls_R_factor_all 0.0779
_refine_ls_R_factor_gt 0.0584
_refine_ls_shift/su_max 0.001
_refine_ls_shift/su_mean 0.000
_refine_ls_structure_factor_coef Fsqd
_refine_ls_weighting_details 'w=1/[\s^2^(Fo^2^)+(0.0421P)^2^+25.2278P] where P=(Fo^2^+2Fc^2^)/3'
_refine_ls_weighting_scheme calc
_refine_ls_wR_factor_gt 0.1323
_refine_ls_wR_factor_ref 0.1401
_reflns_Friedel_coverage 0.000
_reflns_number_gt 8022
_reflns_number_total 10371
_reflns_threshold_expression 'I > 2\s(I)'
_cod_data_source_file c6dt02250b2.cif
_cod_data_source_block 6-CH3CN
_cod_depositor_comments
;Adding full bibliography for 7040564--7040567.cif.

 Adding full bibliography for 7040564--7040567.cif.
;
_cod_database_code 7040567
_shelx_shelxl_version_number 2014/7
_shelx_space_group_comment
;
The symmetry employed for this shelxl refinement is uniquely defined
by the following loop, which should always be used as a source of
symmetry information in preference to the above space-group names.
They are only intended as comments.
;
_shelx_estimated_absorpt_t_min 0.809
_shelx_estimated_absorpt_t_max 0.957

loop_
_space_group_symop_operation_xyz
'x, y, z'
'-x, y+1/2, -z+1/2'
'-x, -y, -z'
'x, -y-1/2, z-1/2'

loop_
_atom_site_label
_atom_site_type_symbol
_atom_site_fract_x
_atom_site_fract_y
_atom_site_fract_z
_atom_site_U_iso_or_equiv
_atom_site_adp_type
_atom_site_occupancy
_atom_site_site_symmetry_order
_atom_site_calc_flag
_atom_site_refinement_flags_posn
_atom_site_refinement_flags_adp
_atom_site_refinement_flags_occupancy
_atom_site_disorder_assembly
_atom_site_disorder_group
W1 W 0.66233(3) 0.66423(2) 0.70547(2) 0.04312(11) Uani 1 1 d . . . . .
S11 S 0.55082(16) 0.60946(7) 0.62790(11) 0.0500(5) Uani 1 1 d . . . . .
S12 S 0.81384(17) 0.63762(8) 0.63393(11) 0.0535(5) Uani 1 1 d . . . . .
S21 S 0.57317(19) 0.62816(10) 0.80369(12) 0.0720(7) Uani 1 1 d . . . . .
S22 S 0.82709(16) 0.66406(7) 0.79641(10) 0.0468(4) Uani 1 1 d . . . . .
S31 S 0.73854(17) 0.73919(8) 0.67720(12) 0.0554(5) Uani 1 1 d . . . . .
S32 S 0.48228(16) 0.70830(7) 0.69424(12) 0.0538(5) Uani 1 1 d . . . . .
O1 O 1.0197(6) 0.5671(3) 0.4222(4) 0.097(2) Uani 1 1 d . . . . .
O2 O 1.1067(6) 0.5986(3) 1.0088(4) 0.113(3) Uani 1 1 d . . . . .
O3 O 0.2271(7) 0.8537(3) 0.7127(7) 0.147(4) Uani 1 1 d . U . . .
N1 N 0.9478(6) 0.5913(3) 0.5249(4) 0.070(2) Uani 1 1 d . . . . .
H1 H 0.9698 0.6056 0.5666 0.084 Uiso 1 1 calc R U . . .
N2 N 0.9933(6) 0.6402(3) 0.9242(4) 0.071(2) Uani 1 1 d . . . . .
H2 H 0.9985 0.6629 0.8919 0.086 Uiso 1 1 calc R U . . .
N3 N 0.3052(6) 0.7864(2) 0.6729(5) 0.079(3) Uani 1 1 d . . . . .
H3 H 0.2897 0.7566 0.6628 0.094 Uiso 1 1 calc R U . . .
N4 N 0.8448(8) 0.4930(2) 0.7885(4) 0.079(2) Uani 1 1 d D . . . .
N5 N 0.6480(7) 0.7929(3) 0.9129(4) 0.083(2) Uani 1 1 d D . . . .
N6 N 0.271(2) 0.4693(7) 0.8111(14) 0.289(12) Uani 1 1 d D U . . .
C11 C 0.6383(7) 0.5843(3) 0.5645(4) 0.0493(18) Uani 1 1 d . . . . .
C12 C 0.7574(7) 0.5965(3) 0.5679(4) 0.0479(18) Uani 1 1 d . . . . .
C13 C 0.8282(7) 0.5763(3) 0.5178(4) 0.056(2) Uani 1 1 d . . . . .
C14 C 0.7826(8) 0.5446(3) 0.4651(5) 0.066(2) Uani 1 1 d . . . . .
H4 H 0.8312 0.5307 0.4318 0.079 Uiso 1 1 calc R U . . .
C15 C 0.6628(8) 0.5336(3) 0.4620(5) 0.065(2) Uani 1 1 d . . . . .
H5 H 0.6294 0.5125 0.4253 0.078 Uiso 1 1 calc R U . . .
C16 C 0.5930(7) 0.5524(3) 0.5107(5) 0.059(2) Uani 1 1 d . . . . .
H6 H 0.5124 0.5438 0.5080 0.070 Uiso 1 1 calc R U . . .
C17 C 1.0328(8) 0.5877(3) 0.4805(5) 0.065(2) Uani 1 1 d . . . . .
C18 C 1.1498(8) 0.6132(3) 0.5069(5) 0.063(2) Uani 1 1 d . . . . .
C21 C 0.6778(7) 0.6194(3) 0.8810(4) 0.056(2) Uani 1 1 d . . . . .
C22 C 0.7925(7) 0.6346(3) 0.8765(4) 0.0451(17) Uani 1 1 d . . . . .
C23 C 0.8801(7) 0.6259(3) 0.9340(4) 0.057(2) Uani 1 1 d . . . . .
C24 C 0.8508(8) 0.6037(3) 0.9967(4) 0.060(2) Uani 1 1 d . . . . .
H7 H 0.9088 0.5987 1.0368 0.072 Uiso 1 1 calc R U . . .
C25 C 0.7357(8) 0.5887(3) 1.0008(5) 0.066(2) Uani 1 1 d . . . . .
H8 H 0.7154 0.5730 1.0436 0.079 Uiso 1 1 calc R U . . .
C26 C 0.6508(8) 0.5964(4) 0.9432(5) 0.073(3) Uani 1 1 d . . . . .
H9 H 0.5727 0.5857 0.9465 0.088 Uiso 1 1 calc R U . . .
C27 C 1.0951(9) 0.6246(5) 0.9567(6) 0.101(4) Uani 1 1 d . . . . .
C28 C 1.2064(10) 0.6431(6) 0.9209(7) 0.113(4) Uani 1 1 d . U . . .
C31 C 0.6269(6) 0.7815(3) 0.6659(4) 0.0471(18) Uani 1 1 d . . . . .
C32 C 0.5124(7) 0.7677(3) 0.6730(4) 0.0485(18) Uani 1 1 d . . . . .
C33 C 0.4221(7) 0.8018(3) 0.6648(6) 0.066(2) Uani 1 1 d . . . . .
C34 C 0.4457(8) 0.8479(3) 0.6496(6) 0.079(3) Uani 1 1 d . . . . .
H10 H 0.3841 0.8705 0.6453 0.095 Uiso 1 1 calc R U . . .
C35 C 0.5614(8) 0.8617(3) 0.6404(6) 0.077(3) Uani 1 1 d . . . . .
H11 H 0.5783 0.8935 0.6288 0.092 Uiso 1 1 calc R U . . .
C36 C 0.6508(8) 0.8283(3) 0.6485(5) 0.063(2) Uani 1 1 d . . . . .
H12 H 0.7292 0.8374 0.6421 0.075 Uiso 1 1 calc R U . . .
C37 C 0.2144(8) 0.8128(4) 0.6948(8) 0.091(4) Uani 1 1 d . . . . .
C38 C 0.0976(8) 0.7880(3) 0.6963(7) 0.084(3) Uani 1 1 d . . . . .
C41 C 0.9408(14) 0.4661(5) 0.8286(9) 0.081(5) Uani 0.614(11) 1 d D . P A 1
H13 H 0.9958 0.4547 0.7940 0.097 Uiso 0.614(11) 1 calc R U P A 1
H14 H 0.9084 0.4384 0.8525 0.097 Uiso 0.614(11) 1 calc R U P A 1
C42 C 1.007(3) 0.4982(10) 0.8870(17) 0.116(14) Uani 0.614(11) 1 d D . P A 1
H15 H 1.0710 0.4803 0.9137 0.139 Uiso 0.614(11) 1 calc R U P A 1
H16 H 1.0395 0.5254 0.8630 0.139 Uiso 0.614(11) 1 calc R U P A 1
H17 H 0.9524 0.5091 0.9213 0.139 Uiso 0.614(11) 1 calc R U P A 1
C43 C 0.7785(14) 0.4595(5) 0.7320(8) 0.072(5) Uani 0.614(11) 1 d D . P A 1
H18 H 0.8318 0.4518 0.6943 0.086 Uiso 0.614(11) 1 calc R U P A 1
H19 H 0.7628 0.4297 0.7575 0.086 Uiso 0.614(11) 1 calc R U P A 1
C44 C 0.663(2) 0.4767(12) 0.6929(16) 0.097(11) Uani 0.614(11) 1 d D . P A 1
H20 H 0.6305 0.4522 0.6588 0.116 Uiso 0.614(11) 1 calc R U P A 1
H21 H 0.6076 0.4833 0.7290 0.116 Uiso 0.614(11) 1 calc R U P A 1
H22 H 0.6770 0.5055 0.6656 0.116 Uiso 0.614(11) 1 calc R U P A 1
C45 C 0.7481(13) 0.5111(5) 0.8343(8) 0.074(5) Uani 0.614(11) 1 d D . P A 1
H23 H 0.7833 0.5344 0.8703 0.089 Uiso 0.614(11) 1 calc R U P A 1
H24 H 0.6878 0.5278 0.8013 0.089 Uiso 0.614(11) 1 calc R U P A 1
C46 C 0.688(4) 0.4728(12) 0.875(2) 0.100(13) Uani 0.614(11) 1 d D . P A 1
H25 H 0.6276 0.4873 0.9030 0.121 Uiso 0.614(11) 1 calc R U P A 1
H26 H 0.6502 0.4500 0.8404 0.121 Uiso 0.614(11) 1 calc R U P A 1
H27 H 0.7460 0.4567 0.9095 0.121 Uiso 0.614(11) 1 calc R U P A 1
C47 C 0.8764(14) 0.5368(4) 0.7486(7) 0.066(4) Uani 0.614(11) 1 d D . P A 1
H28 H 0.9026 0.5615 0.7849 0.080 Uiso 0.614(11) 1 calc R U P A 1
H29 H 0.8055 0.5487 0.7188 0.080 Uiso 0.614(11) 1 calc R U P A 1
C48 C 0.9735(18) 0.5281(8) 0.6988(12) 0.088(6) Uani 0.614(11) 1 d D . P A 1
H30 H 0.9909 0.5576 0.6741 0.105 Uiso 0.614(11) 1 calc R U P A 1
H31 H 1.0445 0.5170 0.7282 0.105 Uiso 0.614(11) 1 calc R U P A 1
H32 H 0.9474 0.5042 0.6622 0.105 Uiso 0.614(11) 1 calc R U P A 1
C41B C 0.917(2) 0.5254(8) 0.8436(14) 0.091(9) Uani 0.386(11) 1 d D . P A 2
H13B H 0.9477 0.5509 0.8138 0.109 Uiso 0.386(11) 1 calc R U P A 2
H14B H 0.8590 0.5404 0.8728 0.109 Uiso 0.386(11) 1 calc R U P A 2
C42B C 1.021(5) 0.511(2) 0.899(3) 0.12(2) Uani 0.386(11) 1 d D U P A 2
H15B H 1.0498 0.5390 0.9272 0.150 Uiso 0.386(11) 1 calc R U P A 2
H16B H 0.9944 0.4874 0.9330 0.150 Uiso 0.386(11) 1 calc R U P A 2
H17B H 1.0841 0.4980 0.8733 0.150 Uiso 0.386(11) 1 calc R U P A 2
C43B C 0.755(2) 0.5196(10) 0.7408(13) 0.100(12) Uani 0.386(11) 1 d D . P A 2
H18B H 0.7919 0.5470 0.7186 0.120 Uiso 0.386(11) 1 calc R U P A 2
H19B H 0.6925 0.5312 0.7697 0.120 Uiso 0.386(11) 1 calc R U P A 2
C44B C 0.704(5) 0.4857(17) 0.681(2) 0.10(2) Uani 0.386(11) 1 d D . P A 2
H20B H 0.6445 0.5022 0.6487 0.124 Uiso 0.386(11) 1 calc R U P A 2
H21B H 0.7672 0.4745 0.6532 0.124 Uiso 0.386(11) 1 calc R U P A 2
H22B H 0.6683 0.4588 0.7041 0.124 Uiso 0.386(11) 1 calc R U P A 2
C45B C 0.817(3) 0.4521(7) 0.8375(13) 0.083(9) Uani 0.386(11) 1 d D . P A 2
H23B H 0.8894 0.4433 0.8690 0.099 Uiso 0.386(11) 1 calc R U P A 2
H24B H 0.7928 0.4245 0.8066 0.099 Uiso 0.386(11) 1 calc R U P A 2
C46B C 0.720(5) 0.464(2) 0.886(4) 0.093(17) Uani 0.386(11) 1 d D U P A 2
H25B H 0.7056 0.4364 0.9164 0.112 Uiso 0.386(11) 1 calc R U P A 2
H26B H 0.7445 0.4907 0.9176 0.112 Uiso 0.386(11) 1 calc R U P A 2
H27B H 0.6479 0.4719 0.8551 0.112 Uiso 0.386(11) 1 calc R U P A 2
C47B C 0.948(2) 0.4718(9) 0.7513(15) 0.099(10) Uani 0.386(11) 1 d D . P A 2
H28B H 1.0053 0.4583 0.7900 0.119 Uiso 0.386(11) 1 calc R U P A 2
H29B H 0.9175 0.4453 0.7198 0.119 Uiso 0.386(11) 1 calc R U P A 2
C48B C 1.015(4) 0.5055(13) 0.705(2) 0.128(17) Uani 0.386(11) 1 d D U P A 2
H30B H 1.0782 0.4882 0.6838 0.153 Uiso 0.386(11) 1 calc R U P A 2
H31B H 0.9605 0.5183 0.6647 0.153 Uiso 0.386(11) 1 calc R U P A 2
H32B H 1.0487 0.5314 0.7352 0.153 Uiso 0.386(11) 1 calc R U P A 2
C51 C 0.609(2) 0.7406(5) 0.9033(11) 0.080(6) Uani 0.501(12) 1 d D . P B 1
H33 H 0.5569 0.7375 0.8570 0.096 Uiso 0.501(12) 1 calc R U P B 1
H34 H 0.6792 0.7208 0.8992 0.096 Uiso 0.501(12) 1 calc R U P B 1
C52 C 0.545(2) 0.7223(11) 0.9653(14) 0.124(10) Uani 0.501(12) 1 d D . P B 1
H35 H 0.5226 0.6892 0.9559 0.149 Uiso 0.501(12) 1 calc R U P B 1
H36 H 0.5961 0.7244 1.0113 0.149 Uiso 0.501(12) 1 calc R U P B 1
H37 H 0.4738 0.7412 0.9691 0.149 Uiso 0.501(12) 1 calc R U P B 1
C53 C 0.710(2) 0.7980(8) 0.8430(10) 0.101(8) Uani 0.501(12) 1 d D . P B 1
H38 H 0.6501 0.8019 0.8005 0.122 Uiso 0.501(12) 1 calc R U P B 1
H39 H 0.7549 0.7689 0.8353 0.122 Uiso 0.501(12) 1 calc R U P B 1
C54 C 0.794(4) 0.8405(15) 0.8473(17) 0.115(16) Uani 0.501(12) 1 d D U P B 1
H40 H 0.8316 0.8427 0.8018 0.138 Uiso 0.501(12) 1 calc R U P B 1
H41 H 0.7490 0.8695 0.8540 0.138 Uiso 0.501(12) 1 calc R U P B 1
H42 H 0.8538 0.8365 0.8888 0.138 Uiso 0.501(12) 1 calc R U P B 1
C55 C 0.7461(17) 0.7890(8) 0.9764(11) 0.092(8) Uani 0.501(12) 1 d D . P B 1
H43 H 0.7979 0.8169 0.9741 0.110 Uiso 0.501(12) 1 calc R U P B 1
H44 H 0.7090 0.7914 1.0228 0.110 Uiso 0.501(12) 1 calc R U P B 1
C56 C 0.824(4) 0.7452(14) 0.981(3) 0.13(2) Uani 0.501(12) 1 d D U P B 1
H45 H 0.8820 0.7476 1.0240 0.155 Uiso 0.501(12) 1 calc R U P B 1
H46 H 0.7751 0.7171 0.9856 0.155 Uiso 0.501(12) 1 calc R U P B 1
H47 H 0.8645 0.7427 0.9366 0.155 Uiso 0.501(12) 1 calc R U P B 1
C57 C 0.5566(19) 0.8272(9) 0.9297(13) 0.106(8) Uani 0.501(12) 1 d D U P B 1
H48 H 0.5917 0.8591 0.9366 0.127 Uiso 0.501(12) 1 calc R U P B 1
H49 H 0.5237 0.8180 0.9756 0.127 Uiso 0.501(12) 1 calc R U P B 1
C58 C 0.457(3) 0.8280(15) 0.8648(18) 0.134(16) Uani 0.501(12) 1 d D U P B 1
H50 H 0.3959 0.8507 0.8756 0.160 Uiso 0.501(12) 1 calc R U P B 1
H51 H 0.4896 0.8374 0.8197 0.160 Uiso 0.501(12) 1 calc R U P B 1
H52 H 0.4218 0.7965 0.8586 0.160 Uiso 0.501(12) 1 calc R U P B 1
C51B C 0.5825(17) 0.8015(8) 0.9804(9) 0.077(6) Uani 0.499(12) 1 d D . P B 2
H33B H 0.5477 0.8336 0.9764 0.093 Uiso 0.499(12) 1 calc R U P B 2
H34B H 0.6409 0.8014 1.0242 0.093 Uiso 0.499(12) 1 calc R U P B 2
C52B C 0.485(3) 0.7664(12) 0.9935(15) 0.143(12) Uani 0.499(12) 1 d D U P B 2
H35B H 0.4492 0.7753 1.0380 0.172 Uiso 0.499(12) 1 calc R U P B 2
H36B H 0.4246 0.7669 0.9515 0.172 Uiso 0.499(12) 1 calc R U P B 2
H37B H 0.5181 0.7346 0.9994 0.172 Uiso 0.499(12) 1 calc R U P B 2
C53B C 0.7205(19) 0.8392(7) 0.9141(11) 0.090(7) Uani 0.499(12) 1 d D . P B 2
H38B H 0.6698 0.8655 0.9276 0.108 Uiso 0.499(12) 1 calc R U P B 2
H39B H 0.7867 0.8366 0.9530 0.108 Uiso 0.499(12) 1 calc R U P B 2
C54B C 0.770(4) 0.8521(17) 0.842(2) 0.14(2) Uani 0.499(12) 1 d D . P B 2
H40B H 0.8144 0.8817 0.8487 0.165 Uiso 0.499(12) 1 calc R U P B 2
H41B H 0.8229 0.8268 0.8290 0.165 Uiso 0.499(12) 1 calc R U P B 2
H42B H 0.7056 0.8558 0.8035 0.165 Uiso 0.499(12) 1 calc R U P B 2
C55B C 0.731(2) 0.7524(9) 0.9058(16) 0.130(10) Uani 0.499(12) 1 d D U P B 2
H43B H 0.7530 0.7512 0.8550 0.155 Uiso 0.499(12) 1 calc R U P B 2
H44B H 0.6907 0.7224 0.9156 0.155 Uiso 0.499(12) 1 calc R U P B 2
C56B C 0.842(3) 0.7573(15) 0.959(2) 0.108(14) Uani 0.499(12) 1 d D U P B 2
H45B H 0.8944 0.7304 0.9533 0.130 Uiso 0.499(12) 1 calc R U P B 2
H46B H 0.8830 0.7866 0.9492 0.130 Uiso 0.499(12) 1 calc R U P B 2
H47B H 0.8206 0.7579 1.0097 0.130 Uiso 0.499(12) 1 calc R U P B 2
C57B C 0.5551(15) 0.8004(8) 0.8464(8) 0.081(7) Uani 0.499(12) 1 d D . P B 2
H48B H 0.4992 0.7736 0.8450 0.097 Uiso 0.499(12) 1 calc R U P B 2
H49B H 0.5962 0.7984 0.8014 0.097 Uiso 0.499(12) 1 calc R U P B 2
C58B C 0.482(4) 0.8470(12) 0.842(2) 0.148(19) Uani 0.499(12) 1 d D U P B 2
H50B H 0.4269 0.8469 0.7975 0.178 Uiso 0.499(12) 1 calc R U P B 2
H51B H 0.4373 0.8492 0.8851 0.178 Uiso 0.499(12) 1 calc R U P B 2
H52B H 0.5348 0.8741 0.8414 0.178 Uiso 0.499(12) 1 calc R U P B 2
C61 C 0.3255(16) 0.4985(6) 0.7851(11) 0.167(8) Uani 1 1 d D . . . .
C62 C 0.3758(15) 0.5320(6) 0.7402(9) 0.162(7) Uani 1 1 d D . . . .
H80 H 0.3132 0.5510 0.7140 0.195 Uiso 1 1 calc R U . . .
H81 H 0.4198 0.5155 0.7046 0.195 Uiso 1 1 calc R U . . .
H82 H 0.4292 0.5527 0.7707 0.195 Uiso 1 1 calc R U . . .
C101 C 1.1848(9) 0.6030(5) 0.5882(6) 0.101(4) Uani 1 1 d . . . . .
H53 H 1.1953 0.5689 0.5954 0.121 Uiso 1 1 calc R U . . .
H54 H 1.2587 0.6192 0.6041 0.121 Uiso 1 1 calc R U . . .
H55 H 1.1228 0.6142 0.6172 0.121 Uiso 1 1 calc R U . . .
C102 C 1.1337(11) 0.6646(4) 0.4954(8) 0.108(4) Uani 1 1 d . . . . .
H56 H 1.0718 0.6761 0.5243 0.130 Uiso 1 1 calc R U . . .
H57 H 1.2075 0.6810 0.5109 0.130 Uiso 1 1 calc R U . . .
H58 H 1.1110 0.6709 0.4433 0.130 Uiso 1 1 calc R U . . .
C103 C 1.2448(10) 0.5949(4) 0.4628(6) 0.096(3) Uani 1 1 d . . . . .
H59 H 1.2546 0.5609 0.4709 0.116 Uiso 1 1 calc R U . . .
H60 H 1.2224 0.6010 0.4106 0.116 Uiso 1 1 calc R U . . .
H61 H 1.3190 0.6111 0.4782 0.116 Uiso 1 1 calc R U . . .
C201 C 1.2181(16) 0.6926(8) 0.9287(12) 0.209(10) Uani 1 1 d . U . . .
H62 H 1.1464 0.7080 0.9065 0.251 Uiso 1 1 calc R U . . .
H63 H 1.2304 0.7007 0.9809 0.251 Uiso 1 1 calc R U . . .
H64 H 1.2856 0.7034 0.9042 0.251 Uiso 1 1 calc R U . . .
C202 C 1.1934(12) 0.6295(6) 0.8383(7) 0.123(5) Uani 1 1 d . U . . .
H65 H 1.1853 0.5952 0.8334 0.147 Uiso 1 1 calc R U . . .
H66 H 1.1233 0.6449 0.8137 0.147 Uiso 1 1 calc R U . . .
H67 H 1.2632 0.6399 0.8157 0.147 Uiso 1 1 calc R U . . .
C203 C 1.3139(13) 0.6176(9) 0.9540(10) 0.235(11) Uani 1 1 d . U . . .
H68 H 1.3028 0.5835 0.9476 0.282 Uiso 1 1 calc R U . . .
H69 H 1.3823 0.6277 0.9297 0.282 Uiso 1 1 calc R U . . .
H70 H 1.3270 0.6250 1.0064 0.282 Uiso 1 1 calc R U . . .
C301 C 0.0974(10) 0.7367(4) 0.6818(9) 0.120(5) Uani 1 1 d . U . . .
H71 H 0.1339 0.7306 0.6366 0.144 Uiso 1 1 calc R U . . .
H72 H 0.1420 0.7204 0.7228 0.144 Uiso 1 1 calc R U . . .
H73 H 0.0162 0.7251 0.6764 0.144 Uiso 1 1 calc R U . . .
C302 C 0.0156(12) 0.8074(7) 0.6293(14) 0.226(11) Uani 1 1 d . U . . .
H74 H 0.0499 0.8000 0.5838 0.271 Uiso 1 1 calc R U . . .
H75 H -0.0621 0.7926 0.6284 0.271 Uiso 1 1 calc R U . . .
H76 H 0.0075 0.8417 0.6339 0.271 Uiso 1 1 calc R U . . .
C303 C 0.0452(15) 0.7993(7) 0.7619(12) 0.228(11) Uani 1 1 d . U . . .
H77 H 0.0471 0.8336 0.7694 0.274 Uiso 1 1 calc R U . . .
H78 H -0.0366 0.7883 0.7574 0.274 Uiso 1 1 calc R U . . .
H79 H 0.0892 0.7837 0.8038 0.274 Uiso 1 1 calc R U . . .

loop_
_atom_site_aniso_label
_atom_site_aniso_U_11
_atom_site_aniso_U_22
_atom_site_aniso_U_33
_atom_site_aniso_U_23
_atom_site_aniso_U_13
_atom_site_aniso_U_12
W1 0.03632(16) 0.05305(19) 0.04059(17) -0.00007(15) 0.00683(12) 0.00015(14)
S11 0.0400(10) 0.0532(12) 0.0576(11) -0.0038(9) 0.0087(9) -0.0049(8)
S12 0.0393(10) 0.0744(14) 0.0473(11) -0.0130(10) 0.0066(9) -0.0055(9)
S21 0.0430(11) 0.122(2) 0.0515(12) 0.0171(13) 0.0080(10) -0.0127(12)
S22 0.0427(10) 0.0535(11) 0.0443(9) 0.0038(9) 0.0048(8) -0.0001(9)
S31 0.0395(10) 0.0614(13) 0.0663(13) 0.0142(10) 0.0106(9) 0.0006(9)
S32 0.0380(10) 0.0480(12) 0.0758(14) -0.0099(10) 0.0088(10) -0.0019(8)
O1 0.067(4) 0.139(7) 0.089(5) -0.046(5) 0.028(4) -0.015(4)
O2 0.072(5) 0.188(9) 0.079(5) 0.062(5) 0.009(4) 0.027(5)
O3 0.083(5) 0.052(4) 0.321(14) -0.036(6) 0.088(7) -0.003(4)
N1 0.050(4) 0.104(6) 0.057(4) -0.028(4) 0.010(4) -0.002(4)
N2 0.052(4) 0.116(6) 0.046(4) 0.036(4) 0.008(3) 0.000(4)
N3 0.045(4) 0.043(4) 0.151(8) -0.007(4) 0.027(5) 0.002(3)
N4 0.127(7) 0.044(4) 0.073(5) -0.007(4) 0.033(5) -0.006(5)
N5 0.085(6) 0.107(7) 0.054(5) -0.025(4) -0.005(4) -0.005(5)
N6 0.36(3) 0.23(2) 0.29(2) 0.122(18) 0.11(2) 0.111(19)
C11 0.054(5) 0.044(4) 0.050(4) 0.004(3) 0.006(4) -0.002(4)
C12 0.050(4) 0.054(5) 0.040(4) 0.002(3) 0.003(3) -0.001(4)
C13 0.052(5) 0.070(6) 0.048(4) -0.007(4) 0.005(4) 0.004(4)
C14 0.060(5) 0.081(6) 0.059(5) -0.019(5) 0.013(4) -0.005(5)
C15 0.065(5) 0.066(6) 0.065(5) -0.024(5) 0.010(5) -0.011(4)
C16 0.053(5) 0.057(5) 0.066(5) -0.003(4) 0.005(4) -0.004(4)
C17 0.059(5) 0.084(7) 0.054(5) -0.016(5) 0.018(4) -0.001(5)
C18 0.056(5) 0.069(6) 0.067(6) -0.004(4) 0.015(4) 0.000(4)
C21 0.057(5) 0.069(6) 0.042(4) 0.005(4) 0.011(4) -0.001(4)
C22 0.054(4) 0.046(4) 0.036(4) 0.003(3) 0.008(3) 0.002(3)
C23 0.061(5) 0.057(5) 0.054(5) 0.003(4) 0.016(4) 0.008(4)
C24 0.069(6) 0.075(6) 0.035(4) 0.009(4) 0.001(4) 0.015(5)
C25 0.079(6) 0.076(6) 0.047(5) 0.013(4) 0.020(5) 0.005(5)
C26 0.061(5) 0.112(8) 0.049(5) 0.010(5) 0.016(4) -0.004(5)
C27 0.063(6) 0.158(12) 0.079(7) 0.053(8) -0.001(6) 0.003(7)
C28 0.063(6) 0.185(12) 0.086(8) 0.053(8) -0.016(6) -0.013(7)
C31 0.036(4) 0.056(5) 0.051(4) 0.004(4) 0.015(3) 0.000(3)
C32 0.048(4) 0.050(5) 0.048(4) -0.008(3) 0.003(4) 0.003(4)
C33 0.043(4) 0.054(5) 0.103(7) -0.014(5) 0.020(5) 0.002(4)
C34 0.054(5) 0.053(6) 0.132(9) -0.004(6) 0.024(6) 0.005(4)
C35 0.064(6) 0.054(6) 0.114(8) 0.009(5) 0.017(6) 0.005(5)
C36 0.050(5) 0.059(6) 0.080(6) 0.008(4) 0.011(4) -0.007(4)
C37 0.051(5) 0.056(6) 0.169(12) -0.018(7) 0.027(6) -0.004(5)
C38 0.044(5) 0.059(6) 0.152(11) -0.003(6) 0.025(6) 0.004(4)
C41 0.092(13) 0.066(11) 0.082(12) 0.021(9) -0.001(10) -0.015(9)
C42 0.13(2) 0.10(2) 0.11(2) 0.04(2) -0.009(18) -0.024(18)
C43 0.096(12) 0.057(9) 0.065(10) -0.006(7) 0.019(9) 0.013(8)
C44 0.12(2) 0.10(2) 0.068(15) 0.011(16) 0.015(14) 0.017(17)
C45 0.098(12) 0.055(9) 0.073(10) -0.003(8) 0.023(9) -0.004(8)
C46 0.14(3) 0.078(17) 0.09(2) 0.012(14) 0.02(2) -0.028(16)
C47 0.096(12) 0.050(9) 0.051(8) 0.012(6) 0.001(8) 0.002(8)
C48 0.102(16) 0.083(14) 0.082(13) 0.011(11) 0.025(12) 0.012(12)
C41B 0.10(2) 0.069(18) 0.10(2) 0.014(16) 0.017(19) 0.024(16)
C42B 0.13(4) 0.11(3) 0.14(3) -0.04(3) 0.04(3) 0.00(3)
C43B 0.15(3) 0.068(19) 0.10(2) 0.020(17) 0.07(2) 0.02(2)
C44B 0.14(4) 0.10(3) 0.07(2) 0.04(2) -0.01(3) 0.00(3)
C45B 0.13(3) 0.039(13) 0.083(18) 0.008(12) 0.010(18) 0.002(14)
C46B 0.12(3) 0.10(3) 0.06(2) 0.01(2) 0.00(2) -0.05(2)
C47B 0.15(3) 0.08(2) 0.072(19) -0.019(15) 0.023(19) -0.011(19)
C48B 0.13(3) 0.14(3) 0.13(3) -0.03(2) 0.07(2) 0.01(2)
C51 0.103(17) 0.069(13) 0.069(13) -0.014(10) 0.008(12) 0.018(12)
C52 0.11(2) 0.12(2) 0.14(3) 0.008(19) -0.007(19) -0.037(18)
C53 0.15(2) 0.088(17) 0.069(14) -0.021(12) 0.023(15) -0.003(16)
C54 0.12(3) 0.17(3) 0.062(15) -0.034(17) 0.048(18) -0.01(2)
C55 0.078(14) 0.109(18) 0.082(15) -0.034(13) -0.024(12) 0.006(13)
C56 0.15(3) 0.12(3) 0.11(3) -0.01(2) -0.02(2) 0.05(2)
C57 0.121(16) 0.118(15) 0.076(13) -0.034(12) 0.001(12) 0.032(13)
C58 0.12(2) 0.18(3) 0.10(2) -0.03(2) -0.018(19) 0.07(2)
C51B 0.083(14) 0.102(17) 0.046(10) -0.002(10) 0.002(10) -0.009(12)
C52B 0.18(3) 0.16(2) 0.088(17) -0.012(17) -0.032(17) -0.06(2)
C53B 0.081(14) 0.13(2) 0.058(12) -0.033(13) 0.016(11) -0.018(14)
C54B 0.09(2) 0.11(3) 0.20(5) 0.00(3) -0.01(3) -0.01(2)
C55B 0.146(18) 0.115(16) 0.123(16) -0.034(14) -0.010(15) 0.024(14)
C56B 0.13(2) 0.09(2) 0.10(2) -0.021(19) -0.026(19) 0.023(18)
C57B 0.071(13) 0.14(2) 0.034(9) -0.015(10) 0.006(9) 0.005(12)
C58B 0.15(3) 0.18(3) 0.11(2) 0.02(2) 0.00(2) 0.05(2)
C61 0.172(16) 0.159(17) 0.183(17) 0.095(14) 0.081(14) 0.095(14)
C62 0.152(15) 0.206(19) 0.134(14) 0.015(13) 0.038(12) -0.049(13)
C101 0.061(6) 0.143(11) 0.098(9) -0.002(8) 0.011(6) -0.009(7)
C102 0.085(8) 0.090(9) 0.151(12) -0.008(8) 0.016(8) -0.012(7)
C103 0.089(8) 0.121(10) 0.085(7) -0.013(7) 0.036(6) 0.000(7)
C201 0.154(16) 0.26(2) 0.22(2) -0.014(18) 0.036(15) -0.111(16)
C202 0.100(9) 0.178(14) 0.096(9) 0.018(9) 0.039(8) -0.002(9)
C203 0.092(10) 0.44(3) 0.175(16) 0.162(18) 0.024(11) 0.057(15)
C301 0.076(7) 0.091(9) 0.202(14) -0.027(9) 0.060(9) -0.027(6)
C302 0.069(9) 0.245(19) 0.36(3) 0.165(19) -0.012(13) -0.047(11)
C303 0.143(13) 0.26(2) 0.31(2) -0.184(18) 0.143(15) -0.103(13)

loop_
_atom_type_symbol
_atom_type_description
_atom_type_scat_dispersion_real
_atom_type_scat_dispersion_imag
_atom_type_scat_source
C C 0.0033 0.0016 'International Tables Vol C Tables 4.2.6.8 and 6.1.1.4'
H H 0.0000 0.0000 'International Tables Vol C Tables 4.2.6.8 and 6.1.1.4'
N N 0.0061 0.0033 'International Tables Vol C Tables 4.2.6.8 and 6.1.1.4'
O O 0.0106 0.0060 'International Tables Vol C Tables 4.2.6.8 and 6.1.1.4'
S S 0.1246 0.1234 'International Tables Vol C Tables 4.2.6.8 and 6.1.1.4'
W W -0.8490 6.8722 'International Tables Vol C Tables 4.2.6.8 and 6.1.1.4'

loop_
_geom_angle_atom_site_label_1
_geom_angle_atom_site_label_2
_geom_angle_atom_site_label_3
_geom_angle
S31 W1 S11 129.60(7)
S31 W1 S21 137.91(9)
S11 W1 S21 85.94(8)
S31 W1 S22 82.73(7)
S11 W1 S22 138.79(7)
S21 W1 S22 80.68(7)
S31 W1 S12 81.98(8)
S11 W1 S12 80.85(7)
S21 W1 S12 131.72(9)
S22 W1 S12 79.61(7)
S31 W1 S32 81.14(7)
S11 W1 S32 83.38(7)
S21 W1 S32 81.95(8)
S22 W1 S32 132.15(7)
S12 W1 S32 141.03(8)
C11 S11 W1 110.7(3)
C12 S12 W1 110.5(3)
C21 S21 W1 111.0(3)
C22 S22 W1 110.8(3)
C31 S31 W1 111.1(3)
C32 S32 W1 109.3(3)
C17 N1 C13 132.3(7)
C17 N1 H1 113.8
C13 N1 H1 113.8
C27 N2 C23 129.1(8)
C27 N2 H2 115.4
C23 N2 H2 115.4
C37 N3 C33 127.4(8)
C37 N3 H3 116.3
C33 N3 H3 116.3
C41 N4 C47 117.9(11)
C43B N4 C45B 124.3(17)
C43B N4 C41B 112.3(16)
C45B N4 C41B 101.3(16)
C41 N4 C45 116.1(11)
C47 N4 C45 102.2(9)
C43B N4 C47B 116.7(16)
C45B N4 C47B 100.2(16)
C41B N4 C47B 97.9(16)
C41 N4 C43 107.9(10)
C47 N4 C43 107.8(10)
C45 N4 C43 103.8(10)
C55B N5 C51B 123.8(17)
C57 N5 C53 120.4(16)
C57 N5 C55 111.3(12)
C53 N5 C55 106.1(15)
C55B N5 C57B 115.2(13)
C51B N5 C57B 105.3(11)
C57 N5 C51 116.7(15)
C53 N5 C51 98.5(12)
C55 N5 C51 101.4(13)
C55B N5 C53B 107.8(17)
C51B N5 C53B 99.0(12)
C57B N5 C53B 102.6(13)
C16 C11 C12 118.7(7)
C16 C11 S11 122.3(6)
C12 C11 S11 119.0(6)
C11 C12 C13 119.4(7)
C11 C12 S12 118.9(6)
C13 C12 S12 121.7(6)
C14 C13 C12 121.4(8)
C14 C13 N1 123.2(7)
C12 C13 N1 115.4(7)
C13 C14 C15 118.1(8)
C13 C14 H4 121.0
C15 C14 H4 121.0
C16 C15 C14 121.3(8)
C16 C15 H5 119.3
C14 C15 H5 119.3
C15 C16 C11 121.1(8)
C15 C16 H6 119.5
C11 C16 H6 119.5
O1 C17 N1 122.8(9)
O1 C17 C18 121.7(8)
N1 C17 C18 115.5(7)
C102 C18 C103 110.2(9)
C102 C18 C101 110.0(9)
C103 C18 C101 109.0(8)
C102 C18 C17 108.7(8)
C103 C18 C17 108.5(8)
C101 C18 C17 110.4(8)
C26 C21 C22 119.1(8)
C26 C21 S21 122.6(7)
C22 C21 S21 118.2(6)
C21 C22 C23 120.5(7)
C21 C22 S22 119.1(6)
C23 C22 S22 120.4(6)
C24 C23 N2 123.3(8)
C24 C23 C22 119.6(8)
N2 C23 C22 117.1(7)
C23 C24 C25 119.5(8)
C23 C24 H7 120.3
C25 C24 H7 120.3
C26 C25 C24 120.5(8)
C26 C25 H8 119.8
C24 C25 H8 119.8
C21 C26 C25 120.8(9)
C21 C26 H9 119.6
C25 C26 H9 119.6
O2 C27 N2 125.6(10)
O2 C27 C28 120.3(10)
N2 C27 C28 114.1(9)
C201 C28 C203 111.7(16)
C201 C28 C202 110.0(13)
C203 C28 C202 105.7(15)
C201 C28 C27 111.0(14)
C203 C28 C27 109.5(11)
C202 C28 C27 108.7(11)
C32 C31 C36 119.9(7)
C32 C31 S31 118.8(6)
C36 C31 S31 121.4(6)
C31 C32 C33 119.0(7)
C31 C32 S32 119.7(6)
C33 C32 S32 121.3(6)
C34 C33 C32 121.2(8)
C34 C33 N3 121.3(8)
C32 C33 N3 117.5(8)
C33 C34 C35 119.9(8)
C33 C34 H10 120.1
C35 C34 H10 120.1
C36 C35 C34 119.2(9)
C36 C35 H11 120.4
C34 C35 H11 120.4
C35 C36 C31 120.8(8)
C35 C36 H12 119.6
C31 C36 H12 119.6
O3 C37 N3 121.9(9)
O3 C37 C38 121.5(9)
N3 C37 C38 116.6(8)
C303 C38 C301 112.1(12)
C303 C38 C37 110.8(11)
C301 C38 C37 116.1(8)
C303 C38 C302 108.2(14)
C301 C38 C302 102.3(13)
C37 C38 C302 106.4(10)
N4 C41 C42 109.3(15)
N4 C41 H13 109.8
C42 C41 H13 109.8
N4 C41 H14 109.8
C42 C41 H14 109.8
H13 C41 H14 108.3
C41 C42 H15 109.5
C41 C42 H16 109.5
H15 C42 H16 109.5
C41 C42 H17 109.5
H15 C42 H17 109.5
H16 C42 H17 109.5
C44 C43 N4 117.7(15)
C44 C43 H18 107.9
N4 C43 H18 107.9
C44 C43 H19 107.9
N4 C43 H19 107.9
H18 C43 H19 107.2
C43 C44 H20 109.5
C43 C44 H21 109.5
H20 C44 H21 109.5
C43 C44 H22 109.5
H20 C44 H22 109.5
H21 C44 H22 109.5
C46 C45 N4 114.8(16)
C46 C45 H23 108.6
N4 C45 H23 108.6
C46 C45 H24 108.6
N4 C45 H24 108.6
H23 C45 H24 107.5
C45 C46 H25 109.5
C45 C46 H26 109.5
H25 C46 H26 109.5
C45 C46 H27 109.5
H25 C46 H27 109.5
H26 C46 H27 109.5
N4 C47 C48 112.5(12)
N4 C47 H28 109.1
C48 C47 H28 109.1
N4 C47 H29 109.1
C48 C47 H29 109.1
H28 C47 H29 107.8
C47 C48 H30 109.5
C47 C48 H31 109.5
H30 C48 H31 109.5
C47 C48 H32 109.5
H30 C48 H32 109.5
H31 C48 H32 109.5
C42B C41B N4 127(3)
C42B C41B H13B 105.5
N4 C41B H13B 105.5
C42B C41B H14B 105.5
N4 C41B H14B 105.5
H13B C41B H14B 106.1
C41B C42B H15B 109.5
C41B C42B H16B 109.5
H15B C42B H16B 109.5
C41B C42B H17B 109.5
H15B C42B H17B 109.5
H16B C42B H17B 109.5
N4 C43B C44B 107(2)
N4 C43B H18B 110.3
C44B C43B H18B 110.3
N4 C43B H19B 110.3
C44B C43B H19B 110.3
H18B C43B H19B 108.5
C43B C44B H20B 109.5
C43B C44B H21B 109.5
H20B C44B H21B 109.5
C43B C44B H22B 109.5
H20B C44B H22B 109.5
H21B C44B H22B 109.5
N4 C45B C46B 113(2)
N4 C45B H23B 109.1
C46B C45B H23B 109.1
N4 C45B H24B 109.1
C46B C45B H24B 109.1
H23B C45B H24B 107.8
C45B C46B H25B 109.5
C45B C46B H26B 109.5
H25B C46B H26B 109.5
C45B C46B H27B 109.5
H25B C46B H27B 109.5
H26B C46B H27B 109.5
C48B C47B N4 117(2)
C48B C47B H28B 108.1
N4 C47B H28B 108.1
C48B C47B H29B 108.1
N4 C47B H29B 108.1
H28B C47B H29B 107.3
C47B C48B H30B 109.5
C47B C48B H31B 109.5
H30B C48B H31B 109.5
C47B C48B H32B 109.5
H30B C48B H32B 109.5
H31B C48B H32B 109.5
C52 C51 N5 113.6(16)
C52 C51 H33 108.8
N5 C51 H33 108.8
C52 C51 H34 108.8
N5 C51 H34 108.8
H33 C51 H34 107.7
C51 C52 H35 109.5
C51 C52 H36 109.5
H35 C52 H36 109.5
C51 C52 H37 109.5
H35 C52 H37 109.5
H36 C52 H37 109.5
N5 C53 C54 111.7(15)
N5 C53 H38 109.3
C54 C53 H38 109.3
N5 C53 H39 109.3
C54 C53 H39 109.3
H38 C53 H39 107.9
C53 C54 H40 109.5
C53 C54 H41 109.5
H40 C54 H41 109.5
C53 C54 H42 109.5
H40 C54 H42 109.5
H41 C54 H42 109.5
C56 C55 N5 118(2)
C56 C55 H43 107.7
N5 C55 H43 107.7
C56 C55 H44 107.7
N5 C55 H44 107.7
H43 C55 H44 107.1
C55 C56 H45 109.5
C55 C56 H46 109.5
H45 C56 H46 109.5
C55 C56 H47 109.5
H45 C56 H47 109.5
H46 C56 H47 109.5
N5 C57 C58 109.1(17)
N5 C57 H48 109.9
C58 C57 H48 109.9
N5 C57 H49 109.9
C58 C57 H49 109.9
H48 C57 H49 108.3
C57 C58 H50 109.5
C57 C58 H51 109.5
H50 C58 H51 109.5
C57 C58 H52 109.5
H50 C58 H52 109.5
H51 C58 H52 109.5
N5 C51B C52B 116.4(18)
N5 C51B H33B 108.2
C52B C51B H33B 108.2
N5 C51B H34B 108.2
C52B C51B H34B 108.2
H33B C51B H34B 107.3
C51B C52B H35B 109.5
C51B C52B H36B 109.5
H35B C52B H36B 109.5
C51B C52B H37B 109.5
H35B C52B H37B 109.5
H36B C52B H37B 109.5
C54B C53B N5 115.7(19)
C54B C53B H38B 108.4
N5 C53B H38B 108.4
C54B C53B H39B 108.4
N5 C53B H39B 108.4
H38B C53B H39B 107.4
C53B C54B H40B 109.5
C53B C54B H41B 109.5
H40B C54B H41B 109.5
C53B C54B H42B 109.5
H40B C54B H42B 109.5
H41B C54B H42B 109.5
N5 C55B C56B 112(2)
N5 C55B H43B 109.3
C56B C55B H43B 109.3
N5 C55B H44B 109.3
C56B C55B H44B 109.3
H43B C55B H44B 108.0
C55B C56B H45B 109.5
C55B C56B H46B 109.5
H45B C56B H46B 109.5
C55B C56B H47B 109.5
H45B C56B H47B 109.5
H46B C56B H47B 109.5
N5 C57B C58B 118(2)
N5 C57B H48B 107.7
C58B C57B H48B 107.7
N5 C57B H49B 107.7
C58B C57B H49B 107.7
H48B C57B H49B 107.1
C57B C58B H50B 109.5
C57B C58B H51B 109.5
H50B C58B H51B 109.5
C57B C58B H52B 109.5
H50B C58B H52B 109.5
H51B C58B H52B 109.5
N6 C61 C62 168(3)
C61 C62 H80 109.5
C61 C62 H81 109.5
H80 C62 H81 109.5
C61 C62 H82 109.5
H80 C62 H82 109.5
H81 C62 H82 109.5
C18 C101 H53 109.5
C18 C101 H54 109.5
H53 C101 H54 109.5
C18 C101 H55 109.5
H53 C101 H55 109.5
H54 C101 H55 109.5
C18 C102 H56 109.5
C18 C102 H57 109.5
H56 C102 H57 109.5
C18 C102 H58 109.5
H56 C102 H58 109.5
H57 C102 H58 109.5
C18 C103 H59 109.5
C18 C103 H60 109.5
H59 C103 H60 109.5
C18 C103 H61 109.5
H59 C103 H61 109.5
H60 C103 H61 109.5
C28 C201 H62 109.5
C28 C201 H63 109.5
H62 C201 H63 109.5
C28 C201 H64 109.5
H62 C201 H64 109.5
H63 C201 H64 109.5
C28 C202 H65 109.5
C28 C202 H66 109.5
H65 C202 H66 109.5
C28 C202 H67 109.5
H65 C202 H67 109.5
H66 C202 H67 109.5
C28 C203 H68 109.5
C28 C203 H69 109.5
H68 C203 H69 109.5
C28 C203 H70 109.5
H68 C203 H70 109.5
H69 C203 H70 109.5
C38 C301 H71 109.5
C38 C301 H72 109.5
H71 C301 H72 109.5
C38 C301 H73 109.5
H71 C301 H73 109.5
H72 C301 H73 109.5
C38 C302 H74 109.5
C38 C302 H75 109.5
H74 C302 H75 109.5
C38 C302 H76 109.5
H74 C302 H76 109.5
H75 C302 H76 109.5
C38 C303 H77 109.5
C38 C303 H78 109.5
H77 C303 H78 109.5
C38 C303 H79 109.5
H77 C303 H79 109.5
H78 C303 H79 109.5

loop_
_geom_bond_atom_site_label_1
_geom_bond_atom_site_label_2
_geom_bond_distance
W1 S31 2.371(2)
W1 S11 2.385(2)
W1 S21 2.386(2)
W1 S22 2.3862(19)
W1 S12 2.396(2)
W1 S32 2.3968(19)
S11 C11 1.758(8)
S12 C12 1.755(8)
S21 C21 1.777(8)
S22 C22 1.768(7)
S31 C31 1.747(8)
S32 C32 1.768(8)
O1 C17 1.214(10)
O2 C27 1.202(11)
O3 C37 1.208(11)
N1 C17 1.332(10)
N1 C13 1.424(10)
N1 H1 0.8800
N2 C27 1.329(12)
N2 C23 1.385(10)
N2 H2 0.8800
N3 C37 1.370(11)
N3 C33 1.426(10)
N3 H3 0.8800
N4 C41 1.470(12)
N4 C43B 1.482(15)
N4 C47 1.501(11)
N4 C45B 1.519(14)
N4 C41B 1.540(15)
N4 C45 1.541(12)
N4 C47B 1.544(15)
N4 C43 1.547(12)
N5 C57 1.482(14)
N5 C55B 1.500(14)
N5 C51B 1.530(13)
N5 C53 1.531(14)
N5 C55 1.538(13)
N5 C57B 1.548(13)
N5 C51 1.550(13)
N5 C53B 1.551(14)
N6 C61 1.169(15)
C11 C16 1.397(11)
C11 C12 1.399(10)
C12 C13 1.405(11)
C13 C14 1.383(11)
C14 C15 1.400(12)
C14 H4 0.9500
C15 C16 1.364(12)
C15 H5 0.9500
C16 H6 0.9500
C17 C18 1.552(12)
C18 C102 1.481(13)
C18 C103 1.508(13)
C18 C101 1.531(14)
C21 C26 1.375(11)
C21 C22 1.389(11)
C22 C23 1.401(11)
C23 C24 1.380(11)
C24 C25 1.391(12)
C24 H7 0.9500
C25 C26 1.377(12)
C25 H8 0.9500
C26 H9 0.9500
C27 C28 1.578(16)
C28 C201 1.41(2)
C28 C203 1.498(18)
C28 C202 1.555(18)
C31 C32 1.384(10)
C31 C36 1.395(11)
C32 C33 1.410(11)
C33 C34 1.365(12)
C34 C35 1.404(13)
C34 H10 0.9500
C35 C36 1.389(12)
C35 H11 0.9500
C36 H12 0.9500
C37 C38 1.511(13)
C38 C303 1.433(19)
C38 C301 1.476(14)
C38 C302 1.57(2)
C41 C42 1.542(19)
C41 H13 0.9900
C41 H14 0.9900
C42 H15 0.9800
C42 H16 0.9800
C42 H17 0.9800
C43 C44 1.515(19)
C43 H18 0.9900
C43 H19 0.9900
C44 H20 0.9800
C44 H21 0.9800
C44 H22 0.9800
C45 C46 1.525(19)
C45 H23 0.9900
C45 H24 0.9900
C46 H25 0.9800
C46 H26 0.9800
C46 H27 0.9800
C47 C48 1.526(16)
C47 H28 0.9900
C47 H29 0.9900
C48 H30 0.9800
C48 H31 0.9800
C48 H32 0.9800
C41B C42B 1.54(2)
C41B H13B 0.9900
C41B H14B 0.9900
C42B H15B 0.9800
C42B H16B 0.9800
C42B H17B 0.9800
C43B C44B 1.52(2)
C43B H18B 0.9900
C43B H19B 0.9900
C44B H20B 0.9800
C44B H21B 0.9800
C44B H22B 0.9800
C45B C46B 1.53(2)
C45B H23B 0.9900
C45B H24B 0.9900
C46B H25B 0.9800
C46B H26B 0.9800
C46B H27B 0.9800
C47B C48B 1.535(19)
C47B H28B 0.9900
C47B H29B 0.9900
C48B H30B 0.9800
C48B H31B 0.9800
C48B H32B 0.9800
C51 C52 1.505(18)
C51 H33 0.9900
C51 H34 0.9900
C52 H35 0.9800
C52 H36 0.9800
C52 H37 0.9800
C53 C54 1.53(2)
C53 H38 0.9900
C53 H39 0.9900
C54 H40 0.9800
C54 H41 0.9800
C54 H42 0.9800
C55 C56 1.52(2)
C55 H43 0.9900
C55 H44 0.9900
C56 H45 0.9800
C56 H46 0.9800
C56 H47 0.9800
C57 C58 1.564(19)
C57 H48 0.9900
C57 H49 0.9900
C58 H50 0.9800
C58 H51 0.9800
C58 H52 0.9800
C51B C52B 1.532(18)
C51B H33B 0.9900
C51B H34B 0.9900
C52B H35B 0.9800
C52B H36B 0.9800
C52B H37B 0.9800
C53B C54B 1.527(19)
C53B H38B 0.9900
C53B H39B 0.9900
C54B H40B 0.9800
C54B H41B 0.9800
C54B H42B 0.9800
C55B C56B 1.53(2)
C55B H43B 0.9900
C55B H44B 0.9900
C56B H45B 0.9800
C56B H46B 0.9800
C56B H47B 0.9800
C57B C58B 1.561(19)
C57B H48B 0.9900
C57B H49B 0.9900
C58B H50B 0.9800
C58B H51B 0.9800
C58B H52B 0.9800
C61 C62 1.415(13)
C62 H80 0.9800
C62 H81 0.9800
C62 H82 0.9800
C101 H53 0.9800
C101 H54 0.9800
C101 H55 0.9800
C102 H56 0.9800
C102 H57 0.9800
C102 H58 0.9800
C103 H59 0.9800
C103 H60 0.9800
C103 H61 0.9800
C201 H62 0.9800
C201 H63 0.9800
C201 H64 0.9800
C202 H65 0.9800
C202 H66 0.9800
C202 H67 0.9800
C203 H68 0.9800
C203 H69 0.9800
C203 H70 0.9800
C301 H71 0.9800
C301 H72 0.9800
C301 H73 0.9800
C302 H74 0.9800
C302 H75 0.9800
C302 H76 0.9800
C303 H77 0.9800
C303 H78 0.9800
C303 H79 0.9800

loop_
_geom_torsion_atom_site_label_1
_geom_torsion_atom_site_label_2
_geom_torsion_atom_site_label_3
_geom_torsion_atom_site_label_4
_geom_torsion
W1 S11 C11 C16 -177.4(6)
W1 S11 C11 C12 2.7(7)
C16 C11 C12 C13 -0.4(11)
S11 C11 C12 C13 179.5(6)
C16 C11 C12 S12 178.5(6)
S11 C11 C12 S12 -1.6(9)
W1 S12 C12 C11 -0.3(7)
W1 S12 C12 C13 178.6(6)
C11 C12 C13 C14 0.1(12)
S12 C12 C13 C14 -178.8(7)
C11 C12 C13 N1 179.2(7)
S12 C12 C13 N1 0.4(10)
C17 N1 C13 C14 14.5(16)
C17 N1 C13 C12 -164.7(10)
C12 C13 C14 C15 1.0(14)
N1 C13 C14 C15 -178.1(8)
C13 C14 C15 C16 -1.7(14)
C14 C15 C16 C11 1.4(14)
C12 C11 C16 C15 -0.3(12)
S11 C11 C16 C15 179.8(7)
C13 N1 C17 O1 -3.5(18)
C13 N1 C17 C18 174.7(9)
O1 C17 C18 C102 102.6(12)
N1 C17 C18 C102 -75.5(11)
O1 C17 C18 C103 -17.2(14)
N1 C17 C18 C103 164.6(9)
O1 C17 C18 C101 -136.6(11)
N1 C17 C18 C101 45.2(12)
W1 S21 C21 C26 -175.6(7)
W1 S21 C21 C22 1.2(8)
C26 C21 C22 C23 1.0(13)
S21 C21 C22 C23 -175.9(6)
C26 C21 C22 S22 179.9(7)
S21 C21 C22 S22 3.0(9)
W1 S22 C22 C21 -5.8(7)
W1 S22 C22 C23 173.2(6)
C27 N2 C23 C24 22.9(17)
C27 N2 C23 C22 -156.9(11)
C21 C22 C23 C24 -2.5(12)
S22 C22 C23 C24 178.6(6)
C21 C22 C23 N2 177.4(8)
S22 C22 C23 N2 -1.6(11)
N2 C23 C24 C25 -177.4(8)
C22 C23 C24 C25 2.4(13)
C23 C24 C25 C26 -0.9(14)
C22 C21 C26 C25 0.6(14)
S21 C21 C26 C25 177.4(8)
C24 C25 C26 C21 -0.6(15)
C23 N2 C27 O2 -11(2)
C23 N2 C27 C28 169.3(11)
O2 C27 C28 C201 -115.2(17)
N2 C27 C28 C201 64.9(17)
O2 C27 C28 C203 9(2)
N2 C27 C28 C203 -171.4(15)
O2 C27 C28 C202 123.7(14)
N2 C27 C28 C202 -56.3(17)
W1 S31 C31 C32 -0.9(7)
W1 S31 C31 C36 -179.6(6)
C36 C31 C32 C33 -2.1(12)
S31 C31 C32 C33 179.3(7)
C36 C31 C32 S32 179.4(6)
S31 C31 C32 S32 0.8(9)
W1 S32 C32 C31 -0.2(7)
W1 S32 C32 C33 -178.7(6)
C31 C32 C33 C34 0.4(14)
S32 C32 C33 C34 178.9(8)
C31 C32 C33 N3 -179.6(8)
S32 C32 C33 N3 -1.1(12)
C37 N3 C33 C34 -26.8(17)
C37 N3 C33 C32 153.2(11)
C32 C33 C34 C35 1.3(16)
N3 C33 C34 C35 -178.7(10)
C33 C34 C35 C36 -1.3(17)
C34 C35 C36 C31 -0.3(16)
C32 C31 C36 C35 2.1(13)
S31 C31 C36 C35 -179.3(8)
C33 N3 C37 O3 -3(2)
C33 N3 C37 C38 177.9(11)
O3 C37 C38 C303 -43(2)
N3 C37 C38 C303 135.9(15)
O3 C37 C38 C301 -172.7(14)
N3 C37 C38 C301 6.5(18)
O3 C37 C38 C302 74.2(19)
N3 C37 C38 C302 -106.7(15)
C47 N4 C41 C42 59(2)
C45 N4 C41 C42 -62(2)
C43 N4 C41 C42 -178(2)
C41 N4 C43 C44 169.8(19)
C47 N4 C43 C44 -62(2)
C45 N4 C43 C44 46(2)
C41 N4 C45 C46 -57(3)
C47 N4 C45 C46 174(2)
C43 N4 C45 C46 62(3)
C41 N4 C47 C48 50.9(18)
C45 N4 C47 C48 179.6(14)
C43 N4 C47 C48 -71.4(16)
C43B N4 C41B C42B -177(4)
C45B N4 C41B C42B 48(5)
C47B N4 C41B C42B -54(5)
C45B N4 C43B C44B -67(3)
C41B N4 C43B C44B 171(3)
C47B N4 C43B C44B 59(3)
C43B N4 C45B C46B -51(4)
C41B N4 C45B C46B 76(4)
C47B N4 C45B C46B 177(4)
C43B N4 C47B C48B 52(4)
C45B N4 C47B C48B -171(3)
C41B N4 C47B C48B -68(3)
C57 N5 C51 C52 -51(2)
C53 N5 C51 C52 179(2)
C55 N5 C51 C52 70(2)
C57 N5 C53 C54 71(3)
C55 N5 C53 C54 -57(3)
C51 N5 C53 C54 -161(3)
C57 N5 C55 C56 160(3)
C53 N5 C55 C56 -67(3)
C51 N5 C55 C56 35(3)
C53 N5 C57 C58 57(3)
C55 N5 C57 C58 -178(3)
C51 N5 C57 C58 -62(3)
C55B N5 C51B C52B -70(3)
C57B N5 C51B C52B 66(2)
C53B N5 C51B C52B 171(2)
C55B N5 C53B C54B 68(3)
C51B N5 C53B C54B -162(3)
C57B N5 C53B C54B -54(3)
C51B N5 C55B C56B -68(4)
C57B N5 C55B C56B 161(3)
C53B N5 C55B C56B 47(3)
C55B N5 C57B C58B -168(3)
C51B N5 C57B C58B 52(3)
C53B N5 C57B C58B -51(3)
